data_7061541
loop_
_publ_author_name
'Darii, Mariana'
'Beleaev, Ecaterina S.'
'Kravtsov, Victor Ch.'
'Bourosh, Paulina'
'Chumakov, Yurii'
'Hauser, J\"urg'
'Decurtins, Silvio'
'Liu, Shi-Xia'
'Sultanova, Olga'
'Baca, Svetlana G.'

_publ_section_title
;
 Crystalline multicomponent compounds involving hexaammine cobalt(iii)
 cations
;
_journal_issue 23
_journal_name_full 'New Journal of Chemistry'
_journal_page_first 11404
_journal_page_last 11421
_journal_paper_doi 10.1039/D2NJ01655A
_journal_volume 46
_journal_year 2022
_chemical_formula_sum 'C16 H34 Cl Co N6 O11'
_chemical_formula_weight 580.87
_space_group_crystal_system triclinic
_space_group_IT_number 2
_space_group_name_Hall '-P 1'
_space_group_name_H-M_alt 'P -1'
_atom_sites_solution_hydrogens mixed
_atom_sites_solution_primary direct
_atom_sites_solution_secondary difmap
_audit_creation_method SHELXL-2014/7
_audit_update_record
;
2022-05-20 deposited with the CCDC.	2022-05-23 downloaded from the CCDC.
;
_cell_angle_alpha 93.856(5)
_cell_angle_beta 90.491(3)
_cell_angle_gamma 97.850(3)
_cell_formula_units_Z 2
_cell_length_a 7.35555(13)
_cell_length_b 10.3264(6)
_cell_length_c 16.0130(10)
_cell_measurement_reflns_used 3230
_cell_measurement_temperature 173(2)
_cell_measurement_theta_max 27.0120
_cell_measurement_theta_min 2.7820
_cell_volume 1201.97(11)
_computing_cell_refinement
;
CrysAlisPro, Agilent Technologies,
Version 1.171.37.33 (release 27-03-2014 CrysAlis171 .NET)
(compiled Mar 27 2014,17:12:48)
;
_computing_data_collection
;
CrysAlisPro, Agilent Technologies,
Version 1.171.37.33 (release 27-03-2014 CrysAlis171 .NET)
(compiled Mar 27 2014,17:12:48)
;
_computing_data_reduction
;
CrysAlisPro, Agilent Technologies,
Version 1.171.37.33 (release 27-03-2014 CrysAlis171 .NET)
(compiled Mar 27 2014,17:12:48)
;
_computing_molecular_graphics MERCURY
_computing_publication_material
;
SHELX-97 (Sheldrick, 2008)
;
_computing_structure_refinement 'SHELXL-2014/7 (Sheldrick, 2014)'
_computing_structure_solution SHELXS-97
_diffrn_ambient_temperature 173(2)
_diffrn_detector_area_resol_mean 16.0965
_diffrn_measured_fraction_theta_full 1.000
_diffrn_measured_fraction_theta_max 1.000
_diffrn_measurement_device_type 'SuperNova, Single source at offset, Eos'
_diffrn_measurement_method '\w scans'
_diffrn_radiation_type MoK\a
_diffrn_radiation_wavelength 0.71073
_diffrn_reflns_av_unetI/netI 0.0662
_diffrn_reflns_Laue_measured_fraction_full 1.000
_diffrn_reflns_Laue_measured_fraction_max 1.000
_diffrn_reflns_limit_h_max 8
_diffrn_reflns_limit_h_min -8
_diffrn_reflns_limit_k_max 12
_diffrn_reflns_limit_k_min -12
_diffrn_reflns_limit_l_max 19
_diffrn_reflns_limit_l_min -19
_diffrn_reflns_number 7437
_diffrn_reflns_point_group_measured_fraction_full 1.000
_diffrn_reflns_point_group_measured_fraction_max 1.000
_diffrn_reflns_theta_full 25.242
_diffrn_reflns_theta_max 25.500
_diffrn_reflns_theta_min 1.996
_diffrn_source 'SuperNova (Mo) X-ray Source'
_exptl_absorpt_coefficient_mu 0.893
_exptl_absorpt_correction_T_max 1.00000
_exptl_absorpt_correction_T_min 0.91071
_exptl_absorpt_correction_type multi-scan
_exptl_absorpt_process_details CrysAlisPro
_exptl_crystal_colour yellow
_exptl_crystal_density_diffrn 1.605
_exptl_crystal_description needle
_exptl_crystal_F_000 608
_exptl_crystal_size_max 0.420
_exptl_crystal_size_mid 0.050
_exptl_crystal_size_min 0.040
_refine_diff_density_max 0.485
_refine_diff_density_min -0.481
_refine_diff_density_rms 0.078
_refine_ls_extinction_method none
_refine_ls_goodness_of_fit_ref 1.003
_refine_ls_hydrogen_treatment mixed
_refine_ls_matrix_type full
_refine_ls_number_parameters 329
_refine_ls_number_reflns 7437
_refine_ls_number_restraints 4
_refine_ls_restrained_S_all 1.004
_refine_ls_R_factor_all 0.0625
_refine_ls_R_factor_gt 0.0408
_refine_ls_shift/su_max 0.000
_refine_ls_shift/su_mean 0.000
_refine_ls_structure_factor_coef Fsqd
_refine_ls_weighting_details 'w=1/[\s^2^(Fo^2^)+(0.0439P)^2^] where P=(Fo^2^+2Fc^2^)/3'
_refine_ls_weighting_scheme calc
_refine_ls_wR_factor_gt 0.0879
_refine_ls_wR_factor_ref 0.0926
_reflns_Friedel_coverage 0.000
_reflns_number_gt 5362
_reflns_number_total 7437
_reflns_threshold_expression 'I > 2\s(I)'
_cod_data_source_file d2nj01655a2.cif
_cod_data_source_block 14sd081
_cod_depositor_comments 'Adding full bibliography for 7061540--7061548.cif.'
_cod_database_code 7061541
_shelx_shelxl_version_number 2014/7
_shelx_space_group_comment
;
The symmetry employed for this shelxl refinement is uniquely defined
by the following loop, which should always be used as a source of
symmetry information in preference to the above space-group names.
They are only intended as comments.
;
_shelx_estimated_absorpt_t_min 0.705
_shelx_estimated_absorpt_t_max 0.965

loop_
_space_group_symop_operation_xyz
'x, y, z'
'-x, -y, -z'

loop_
_atom_site_label
_atom_site_type_symbol
_atom_site_fract_x
_atom_site_fract_y
_atom_site_fract_z
_atom_site_U_iso_or_equiv
_atom_site_adp_type
_atom_site_occupancy
_atom_site_site_symmetry_order
_atom_site_calc_flag
_atom_site_refinement_flags_posn
_atom_site_refinement_flags_adp
_atom_site_refinement_flags_occupancy
_atom_site_disorder_assembly
_atom_site_disorder_group
Co1 Co 0.80704(7) 0.22169(4) 0.13111(3) 0.01663(14) Uani 1 1 d . . . . .
Cl1 Cl 0.29415(13) 0.14598(8) 0.00057(6) 0.0244(2) Uani 1 1 d . . . . .
O1 O 0.5595(3) 0.4641(2) 0.29735(16) 0.0289(7) Uani 1 1 d . . . . .
O2 O 0.5568(4) 0.6359(3) 0.22393(17) 0.0345(7) Uani 1 1 d . . . . .
H1O H 0.5824 0.7193 0.2116 0.052 Uiso 1 1 d R U . . .
O3 O 0.7052(4) 0.8585(2) 0.22709(15) 0.0334(7) Uani 1 1 d . . . . .
O4 O 0.8838(4) 1.0000(3) 0.31112(17) 0.0327(7) Uani 1 1 d . . . . .
O5 O 0.0196(4) 0.5302(3) 0.26312(18) 0.0468(9) Uani 1 1 d . . . . .
O6 O 0.0970(4) 0.7042(3) 0.19402(19) 0.0439(8) Uani 1 1 d . . . . .
O7 O 0.2558(4) 0.9217(2) 0.21471(16) 0.0322(7) Uani 1 1 d . . . . .
H2O H 0.2021 0.8442 0.1943 0.048 Uiso 1 1 d R U . . .
O8 O 0.4057(4) 1.0516(2) 0.31313(16) 0.0309(7) Uani 1 1 d . . . . .
N1 N 1.0222(4) 0.3521(3) 0.11749(18) 0.0195(7) Uani 1 1 d . . . . .
H1A H 1.0176 0.4224 0.1544 0.029 Uiso 1 1 calc R U . . .
H1B H 1.0231 0.3783 0.0643 0.029 Uiso 1 1 calc R U . . .
H1C H 1.1259 0.3162 0.1274 0.029 Uiso 1 1 calc R U . . .
N2 N 0.8350(4) 0.2568(3) 0.25306(17) 0.0204(7) Uani 1 1 d . . . . .
H2A H 0.7620 0.3172 0.2707 0.031 Uiso 1 1 calc R U . . .
H2B H 0.9541 0.2881 0.2663 0.031 Uiso 1 1 calc R U . . .
H2C H 0.8017 0.1812 0.2786 0.031 Uiso 1 1 calc R U . . .
N3 N 0.5905(4) 0.0929(3) 0.14580(18) 0.0192(7) Uani 1 1 d . . . . .
H3A H 0.5465 0.1056 0.1982 0.029 Uiso 1 1 calc R U . . .
H3B H 0.6217 0.0107 0.1386 0.029 Uiso 1 1 calc R U . . .
H3C H 0.5024 0.1027 0.1073 0.029 Uiso 1 1 calc R U . . .
N4 N 0.7864(4) 0.1853(3) 0.00874(16) 0.0224(7) Uani 1 1 d . . . . .
H4A H 0.7188 0.1055 -0.0033 0.034 Uiso 1 1 calc R U . . .
H4B H 0.9005 0.1853 -0.0128 0.034 Uiso 1 1 calc R U . . .
H4C H 0.7305 0.2482 -0.0142 0.034 Uiso 1 1 calc DR U . . .
N5 N 0.6473(4) 0.3577(3) 0.12298(18) 0.0200(7) Uani 1 1 d . . . . .
H5A H 0.5516 0.3275 0.0873 0.030 Uiso 1 1 calc R U . . .
H5B H 0.7125 0.4304 0.1033 0.030 Uiso 1 1 calc R U . . .
H5C H 0.6038 0.3782 0.1745 0.030 Uiso 1 1 calc R U . . .
N6 N 0.9597(4) 0.0814(3) 0.13701(18) 0.0188(7) Uani 1 1 d . . . . .
H6A H 0.9751 0.0642 0.1914 0.028 Uiso 1 1 calc R U . . .
H6B H 1.0711 0.1068 0.1146 0.028 Uiso 1 1 calc R U . . .
H6C H 0.9038 0.0079 0.1078 0.028 Uiso 1 1 calc R U . . .
C1 C 0.6710(5) 0.6704(3) 0.3666(2) 0.0166(8) Uani 1 1 d . . . . .
C2 C 0.7577(5) 0.8030(3) 0.3701(2) 0.0168(8) Uani 1 1 d . . . . .
C3 C 0.8237(5) 0.8616(4) 0.4470(2) 0.0198(9) Uani 1 1 d . . . . .
H3 H 0.8834 0.9494 0.4491 0.024 Uiso 1 1 calc R U . . .
C4 C 0.8068(5) 0.7984(4) 0.5206(2) 0.0227(9) Uani 1 1 d . . . . .
H4 H 0.8532 0.8419 0.5721 0.027 Uiso 1 1 calc R U . . .
C5 C 0.7207(5) 0.6702(3) 0.5172(2) 0.0236(9) Uani 1 1 d . . . . .
H5 H 0.7053 0.6249 0.5669 0.028 Uiso 1 1 calc R U . . .
C6 C 0.6578(5) 0.6093(3) 0.4419(2) 0.0214(8) Uani 1 1 d . . . . .
H6 H 0.6021 0.5206 0.4408 0.026 Uiso 1 1 calc R U . . .
C7 C 0.5913(5) 0.5846(4) 0.2916(3) 0.0246(9) Uani 1 1 d . . . . .
C8 C 0.7856(5) 0.8925(4) 0.2990(2) 0.0231(9) Uani 1 1 d . . . . .
C9 C 0.1761(5) 0.7139(3) 0.3417(2) 0.0207(8) Uani 1 1 d . . . . .
C10 C 0.2711(4) 0.8430(3) 0.3543(2) 0.0178(8) Uani 1 1 d . . . . .
C11 C 0.3349(5) 0.8871(4) 0.4349(2) 0.0222(9) Uani 1 1 d . . . . .
H11 H 0.4007 0.9729 0.4433 0.027 Uiso 1 1 calc R U . . .
C12 C 0.3071(5) 0.8121(4) 0.5027(2) 0.0248(9) Uani 1 1 d . . . . .
H12 H 0.3526 0.8456 0.5567 0.030 Uiso 1 1 calc R U . . .
C13 C 0.2113(5) 0.6869(4) 0.4908(2) 0.0279(9) Uani 1 1 d . . . . .
H13 H 0.1883 0.6340 0.5369 0.033 Uiso 1 1 calc R U . . .
C14 C 0.1498(5) 0.6399(4) 0.4117(2) 0.0269(10) Uani 1 1 d . . . . .
H14 H 0.0867 0.5532 0.4043 0.032 Uiso 1 1 calc R U . . .
C15 C 0.0927(5) 0.6436(4) 0.2617(3) 0.0295(10) Uani 1 1 d . . . . .
C16 C 0.3140(5) 0.9443(4) 0.2905(3) 0.0232(9) Uani 1 1 d . . . . .
O1W O 0.8678(4) 0.6057(2) 0.06367(15) 0.0303(7) Uani 1 1 d . . . . .
H1W1 H 0.8139 0.6654 0.0558 0.045 Uiso 1 1 d R U . . .
H2W1 H 0.9210 0.6415 0.1085 0.045 Uiso 1 1 d R U . . .
O2W O 0.2606(4) 0.2678(2) 0.24986(17) 0.0351(7) Uani 1 1 d . . . . .
H1W2 H 0.3375 0.3380 0.2653 0.053 Uiso 1 1 d R U . . .
H2W2 H 0.2934 0.2020 0.2718 0.053 Uiso 1 1 d R U . . .
O3W O 0.3813(5) 0.5773(3) 0.06219(19) 0.0490(9) Uani 1 1 d D . . . .
H1W3 H 0.410(7) 0.582(5) 0.116(2) 0.074 Uiso 1 1 d D U . . .
H2W3 H 0.480(3) 0.636(3) 0.047(3) 0.074 Uiso 1 1 d D U . . .

loop_
_atom_site_aniso_label
_atom_site_aniso_U_11
_atom_site_aniso_U_22
_atom_site_aniso_U_33
_atom_site_aniso_U_23
_atom_site_aniso_U_13
_atom_site_aniso_U_12
Co1 0.0169(3) 0.0163(2) 0.0165(3) 0.00060(19) 0.0002(2) 0.0019(2)
Cl1 0.0257(5) 0.0234(5) 0.0236(5) 0.0001(4) -0.0010(5) 0.0027(4)
O1 0.0302(16) 0.0185(14) 0.0350(18) -0.0041(12) 0.0027(13) -0.0043(12)
O2 0.0503(19) 0.0255(16) 0.0267(17) 0.0025(13) -0.0103(15) 0.0023(14)
O3 0.0482(19) 0.0306(15) 0.0214(15) 0.0046(12) -0.0073(15) 0.0042(15)
O4 0.0365(17) 0.0249(16) 0.0349(18) 0.0113(13) -0.0033(14) -0.0064(14)
O5 0.066(2) 0.0266(17) 0.041(2) -0.0100(14) 0.0031(18) -0.0140(16)
O6 0.054(2) 0.0380(18) 0.034(2) 0.0033(15) -0.0183(16) -0.0115(15)
O7 0.0317(16) 0.0321(15) 0.0294(16) 0.0036(12) -0.0071(15) -0.0084(14)
O8 0.0383(17) 0.0222(15) 0.0294(17) 0.0026(12) 0.0008(14) -0.0062(13)
N1 0.0186(17) 0.0204(16) 0.0195(18) -0.0010(13) -0.0018(15) 0.0034(15)
N2 0.0230(18) 0.0172(16) 0.0202(18) -0.0015(13) -0.0012(15) 0.0013(14)
N3 0.0168(17) 0.0193(16) 0.0221(19) 0.0010(13) -0.0012(15) 0.0052(15)
N4 0.0253(17) 0.0200(15) 0.0206(17) -0.0013(13) -0.0003(16) 0.0004(16)
N5 0.0215(17) 0.0190(16) 0.0197(17) -0.0003(13) 0.0005(15) 0.0046(15)
N6 0.0151(16) 0.0198(16) 0.0211(18) 0.0009(13) -0.0008(15) 0.0016(14)
C1 0.0119(18) 0.0209(18) 0.0174(19) -0.0012(15) 0.0010(18) 0.0050(17)
C2 0.0144(19) 0.0182(19) 0.019(2) -0.0002(16) 0.0017(16) 0.0068(15)
C3 0.018(2) 0.0162(19) 0.025(2) -0.0011(17) 0.0007(17) 0.0017(16)
C4 0.019(2) 0.029(2) 0.019(2) -0.0050(18) -0.0028(18) 0.0027(17)
C5 0.025(2) 0.027(2) 0.020(2) 0.0083(17) 0.0020(18) 0.0027(18)
C6 0.019(2) 0.0166(18) 0.028(2) 0.0003(16) 0.0040(19) 0.0016(17)
C7 0.017(2) 0.026(2) 0.031(3) -0.0029(19) 0.0038(18) 0.0046(18)
C8 0.023(2) 0.023(2) 0.025(2) 0.0028(17) 0.0024(18) 0.0072(17)
C9 0.0121(19) 0.0224(19) 0.028(2) -0.0042(16) 0.0020(19) 0.0054(17)
C10 0.0101(19) 0.0198(19) 0.024(2) 0.0012(16) 0.0035(16) 0.0020(15)
C11 0.013(2) 0.021(2) 0.032(3) 0.0002(18) 0.0014(18) 0.0005(16)
C12 0.021(2) 0.029(2) 0.025(2) 0.0003(18) 0.0001(18) 0.0060(18)
C13 0.023(2) 0.029(2) 0.034(2) 0.0078(18) 0.007(2) 0.0078(19)
C14 0.020(2) 0.020(2) 0.041(3) 0.0016(18) 0.001(2) 0.0016(18)
C15 0.018(2) 0.027(2) 0.041(3) -0.011(2) 0.003(2) 0.0008(18)
C16 0.016(2) 0.027(2) 0.026(2) 0.0004(18) 0.0037(18) 0.0053(17)
O1W 0.0372(17) 0.0289(15) 0.0250(15) 0.0020(12) -0.0048(15) 0.0055(14)
O2W 0.0362(18) 0.0255(15) 0.0432(18) 0.0058(13) -0.0130(15) 0.0019(13)
O3W 0.057(2) 0.052(2) 0.0350(19) 0.0085(16) -0.0126(19) -0.0033(18)

loop_
_atom_type_symbol
_atom_type_description
_atom_type_scat_dispersion_real
_atom_type_scat_dispersion_imag
_atom_type_scat_source
C C 0.0033 0.0016 'International Tables Vol C Tables 4.2.6.8 and 6.1.1.4'
H H 0.0000 0.0000 'International Tables Vol C Tables 4.2.6.8 and 6.1.1.4'
Cl Cl 0.1484 0.1585 'International Tables Vol C Tables 4.2.6.8 and 6.1.1.4'
Co Co 0.3494 0.9721 'International Tables Vol C Tables 4.2.6.8 and 6.1.1.4'
N N 0.0061 0.0033 'International Tables Vol C Tables 4.2.6.8 and 6.1.1.4'
O O 0.0106 0.0060 'International Tables Vol C Tables 4.2.6.8 and 6.1.1.4'

loop_
_geom_angle_atom_site_label_1
_geom_angle_atom_site_label_2
_geom_angle_atom_site_label_3
_geom_angle
_geom_angle_site_symmetry_1
_geom_angle_site_symmetry_3
_geom_angle_publ_flag
N1 Co1 N6 91.75(12) . . ?
N1 Co1 N3 179.23(13) . . ?
N6 Co1 N3 88.82(11) . . ?
N1 Co1 N5 89.93(12) . . ?
N6 Co1 N5 177.91(12) . . ?
N3 Co1 N5 89.51(12) . . ?
N1 Co1 N2 88.91(12) . . ?
N6 Co1 N2 89.34(12) . . ?
N3 Co1 N2 90.57(12) . . ?
N5 Co1 N2 91.93(12) . . ?
N1 Co1 N4 90.17(12) . . ?
N6 Co1 N4 89.29(12) . . ?
N3 Co1 N4 90.36(12) . . ?
N5 Co1 N4 89.47(12) . . ?
N2 Co1 N4 178.33(13) . . ?
C6 C1 C2 116.9(3) . . ?
C6 C1 C7 114.3(3) . . ?
C2 C1 C7 128.8(3) . . ?
C3 C2 C1 118.4(3) . . ?
C3 C2 C8 113.9(3) . . ?
C1 C2 C8 127.8(3) . . ?
C4 C3 C2 123.2(3) . . ?
C3 C4 C5 118.3(4) . . ?
C6 C5 C4 119.6(3) . . ?
C5 C6 C1 123.6(3) . . ?
O1 C7 O2 121.2(4) . . ?
O1 C7 C1 118.8(4) . . ?
O2 C7 C1 120.0(3) . . ?
O4 C8 O3 120.6(3) . . ?
O4 C8 C2 119.0(3) . . ?
O3 C8 C2 120.4(3) . . ?
C14 C9 C10 117.5(3) . . ?
C14 C9 C15 113.8(3) . . ?
C10 C9 C15 128.7(3) . . ?
C11 C10 C9 118.3(3) . . ?
C11 C10 C16 113.4(3) . . ?
C9 C10 C16 128.3(3) . . ?
C12 C11 C10 123.0(4) . . ?
C11 C12 C13 118.8(4) . . ?
C14 C13 C12 119.5(4) . . ?
C13 C14 C9 122.9(3) . . ?
O5 C15 O6 121.3(4) . . ?
O5 C15 C9 118.9(4) . . ?
O6 C15 C9 119.8(3) . . ?
O8 C16 O7 120.0(4) . . ?
O8 C16 C10 118.9(3) . . ?
O7 C16 C10 121.1(3) . . ?

loop_
_geom_bond_atom_site_label_1
_geom_bond_atom_site_label_2
_geom_bond_distance
_geom_bond_site_symmetry_2
_geom_bond_publ_flag
Co1 N1 1.956(3) . ?
Co1 N6 1.957(3) . ?
Co1 N3 1.957(3) . ?
Co1 N5 1.960(3) . ?
Co1 N2 1.966(3) . ?
Co1 N4 1.971(3) . ?
O1 C7 1.244(4) . ?
O2 C7 1.276(4) . ?
O3 C8 1.294(4) . ?
O4 C8 1.241(4) . ?
O5 C15 1.222(4) . ?
O6 C15 1.286(5) . ?
O7 C16 1.279(4) . ?
O8 C16 1.245(4) . ?
C1 C6 1.397(5) . ?
C1 C2 1.427(5) . ?
C1 C7 1.508(5) . ?
C2 C3 1.388(5) . ?
C2 C8 1.513(5) . ?
C3 C4 1.383(5) . ?
C4 C5 1.385(5) . ?
C5 C6 1.369(5) . ?
C9 C14 1.399(5) . ?
C9 C10 1.418(5) . ?
C9 C15 1.513(5) . ?
C10 C11 1.394(5) . ?
C10 C16 1.517(5) . ?
C11 C12 1.377(5) . ?
C12 C13 1.386(5) . ?
C13 C14 1.375(5) . ?

loop_
_geom_hbond_atom_site_label_D
_geom_hbond_atom_site_label_H
_geom_hbond_atom_site_label_A
_geom_hbond_distance_DH
_geom_hbond_distance_HA
_geom_hbond_distance_DA
_geom_hbond_angle_DHA
_geom_hbond_site_symmetry_A
O2 H1O O3 0.89 1.59 2.403(4) 149.2 .
O7 H2O O6 0.88 1.54 2.386(4) 158.5 .
N1 H1A O5 0.91 2.00 2.873(4) 160.1 1_655
N1 H1B O1W 0.91 2.22 3.062(4) 154.3 2_765
N1 H1C Cl1 0.91 2.98 3.568(3) 123.6 1_655
N1 H1C O2W 0.91 2.30 2.988(4) 131.6 1_655
N2 H2A O1 0.91 2.29 3.194(4) 172.2 .
N2 H2B O5 0.91 2.48 2.955(4) 112.5 1_655
N2 H2B O2W 0.91 2.31 3.118(4) 148.2 1_655
N2 H2C O4 0.91 2.14 2.934(4) 145.5 1_545
N3 H3A O8 0.91 2.19 3.044(4) 156.8 1_545
N3 H3B Cl1 0.91 2.79 3.483(3) 133.9 2_655
N3 H3B O3 0.91 2.32 3.039(4) 135.2 1_545
N3 H3C Cl1 0.91 2.39 3.297(3) 173.9 .
N4 H4A Cl1 0.91 2.59 3.384(3) 146.3 2_655
N4 H4B Cl1 0.91 2.99 3.814(3) 152.0 1_655
N4 H4C O3W 0.91 2.26 3.162(4) 172.8 2_665
N5 H5A Cl1 0.91 2.77 3.627(3) 157.7 .
N5 H5B O1W 0.91 2.14 3.051(4) 177.0 .
N5 H5C O1 0.91 2.15 3.039(4) 165.6 .
N6 H6A O4 0.91 2.15 3.001(4) 154.6 1_545
N6 H6B Cl1 0.91 2.48 3.333(3) 155.9 1_655
N6 H6C Cl1 0.91 2.57 3.448(3) 162.1 2_655
O1W H1W1 Cl1 0.79 2.43 3.197(3) 164.2 2_665
O1W H2W1 O6 0.85 1.90 2.724(4) 164.0 1_655
O2W H1W2 O1 0.88 1.98 2.840(3) 164.9 .
O2W H2W2 O8 0.85 2.00 2.843(4) 171.2 1_545
O3W H1W3 O2 0.88(4) 2.03(4) 2.874(4) 158(4) .
O3W H2W3 Cl1 0.924(18) 2.765(18) 3.665(3) 165(2) 2_665
